data_8107482
loop_
_publ_author_name
'Zhang, Lu'
'Yuan, Hang'
'Ye, Jiang-Hai'
'He, Kang'
'Lai, Chun-Hua'
'Zou, Juan'

_publ_section_title
;
 Crystal structure of
 7\a,11\a-dihydroxy-15-oxo-ent-kauran-16-en-19,6\b-olide, C20H26O5
;
_journal_issue 3
_journal_name_full 'Zeitschrift f\"ur Kristallographie - New Crystal Structures'
_journal_page_first 513
_journal_page_last 515
_journal_paper_doi 10.1515/ncrs-2023-0061
_journal_volume 238
_journal_year 2023
_chemical_absolute_configuration unk
_chemical_formula_sum 'C20 H26 O5'
_chemical_formula_weight 346.41
_chemical_name_systematic
;     
7<i>\a</i>,11<i>\a</i>-dihydroxy-15-oxo-ent-kauran-
16-en-19,6<i>\b</i>-olide
;
_space_group_crystal_system orthorhombic
_space_group_IT_number 19
_space_group_name_Hall 'P 2ac 2ab'
_space_group_name_H-M_alt 'P 21 21 21'
_atom_sites_solution_hydrogens geom
_audit_creation_method SHELXL-2018/3
_cell_angle_alpha 90
_cell_angle_beta 90
_cell_angle_gamma 90
_cell_formula_units_Z 4
_cell_length_a 7.5455(15)
_cell_length_b 12.735(3)
_cell_length_c 18.333(4)
_cell_measurement_reflns_used 6860
_cell_measurement_temperature 273(2)
_cell_measurement_theta_max 22.43
_cell_measurement_theta_min 2.92
_cell_volume 1761.7(7)
_computing_cell_refinement 'Bruker SAINT'
_computing_data_collection 'Bruker APEX2'
_computing_data_reduction 'Bruker SAINT'
_computing_molecular_graphics 'Bruker SHELXTL'
_computing_publication_material 'Bruker SHELXTL'
_computing_structure_refinement 'SHELXL-2018/3 (Sheldrick, 2018)'
_computing_structure_solution 'SHELXT 2014/5 (Sheldrick, 2014)'
_diffrn_ambient_temperature 273(2)
_diffrn_measured_fraction_theta_full 0.997
_diffrn_measured_fraction_theta_max 0.996
_diffrn_measurement_device_type 'Bruker APEX-II CCD'
_diffrn_measurement_method '\f and \w scans'
_diffrn_radiation_type MoK\a
_diffrn_radiation_wavelength 0.71073
_diffrn_reflns_av_R_equivalents 0.0606
_diffrn_reflns_av_unetI/netI 0.0476
_diffrn_reflns_Laue_measured_fraction_full 0.997
_diffrn_reflns_Laue_measured_fraction_max 0.996
_diffrn_reflns_limit_h_max 8
_diffrn_reflns_limit_h_min -10
_diffrn_reflns_limit_k_max 16
_diffrn_reflns_limit_k_min -16
_diffrn_reflns_limit_l_max 24
_diffrn_reflns_limit_l_min -23
_diffrn_reflns_number 27421
_diffrn_reflns_point_group_measured_fraction_full 0.998
_diffrn_reflns_point_group_measured_fraction_max 0.997
_diffrn_reflns_theta_full 25.242
_diffrn_reflns_theta_max 28.254
_diffrn_reflns_theta_min 3.138
_exptl_absorpt_coefficient_mu 0.093
_exptl_absorpt_correction_T_max 28.254
_exptl_absorpt_correction_T_min 3.138
_exptl_crystal_colour colourless
_exptl_crystal_density_diffrn 1.306
_exptl_crystal_description needle
_exptl_crystal_F_000 744
_exptl_crystal_size_max 0.24
_exptl_crystal_size_mid 0.21
_exptl_crystal_size_min 0.19
_refine_diff_density_max 0.646
_refine_diff_density_min -0.190
_refine_diff_density_rms 0.041
_refine_ls_abs_structure_details
;
 Flack x determined using 967 quotients [(I+)-(I-)]/[(I+)+(I-)]
 (Parsons, Flack and Wagner, Acta Cryst. B69 (2013) 249-259).
;
_refine_ls_abs_structure_Flack 0.8(6)
_refine_ls_extinction_coef .
_refine_ls_extinction_method none
_refine_ls_goodness_of_fit_ref 1.033
_refine_ls_hydrogen_treatment mixed
_refine_ls_matrix_type full
_refine_ls_number_parameters 232
_refine_ls_number_reflns 4336
_refine_ls_number_restraints 0
_refine_ls_restrained_S_all 1.033
_refine_ls_R_factor_all 0.0904
_refine_ls_R_factor_gt 0.0529
_refine_ls_shift/su_max 0.000
_refine_ls_shift/su_mean 0.000
_refine_ls_structure_factor_coef Fsqd
_refine_ls_weighting_details 'w=1/[\s^2^(Fo^2^)+(0.0693P)^2^+0.2598P] where P=(Fo^2^+2Fc^2^)/3'
_refine_ls_weighting_scheme calc
_refine_ls_wR_factor_gt 0.1228
_refine_ls_wR_factor_ref 0.1407
_reflns_Friedel_coverage 0.751
_reflns_Friedel_fraction_full 1.000
_reflns_Friedel_fraction_max 0.998
_reflns_number_gt 2967
_reflns_number_total 4336
_reflns_threshold_expression 'I > 2\s(I)'
_cod_data_source_file suppl_j_ncrs-2023-0061_suppl_001.cif
_cod_data_source_block A
_cod_depositor_comments
;
The following automatic conversions were performed:

data item '_chemical_absolute_configuration' value 'UNK' was changed
to 'unk' in accordance with the built-in table derived from the CIF
Core dictionary named 'cif_core.dic' version 2.4.5 last updated on
2014-11-21.

Automatic conversion script
Id: cif_fix_values 8738 2021-04-28 16:35:53Z antanas 
;
_cod_original_cell_volume 1761.6(6)
_cod_database_code 8107482
_shelx_shelxl_version_number 2018/3
_shelx_space_group_comment
;
The symmetry employed for this shelxl refinement is uniquely defined
by the following loop, which should always be used as a source of
symmetry information in preference to the above space-group names.
They are only intended as comments.
;

loop_
_space_group_symop_operation_xyz
'x, y, z'
'x+1/2, -y+1/2, -z'
'-x, y+1/2, -z+1/2'
'-x+1/2, -y, z+1/2'

loop_
_atom_site_label
_atom_site_type_symbol
_atom_site_fract_x
_atom_site_fract_y
_atom_site_fract_z
_atom_site_U_iso_or_equiv
_atom_site_adp_type
_atom_site_occupancy
_atom_site_site_symmetry_order
_atom_site_calc_flag
_atom_site_refinement_flags_posn
_atom_site_refinement_flags_adp
_atom_site_refinement_flags_occupancy
_atom_site_disorder_assembly
_atom_site_disorder_group
C1 C 0.8471(5) 0.2771(3) 0.4121(2) 0.0518(9) Uani 1 1 d . . . . .
C2 C 0.8452(5) 0.1959(3) 0.3505(2) 0.0569(10) Uani 1 1 d . . . . .
C3 C 0.6592(5) 0.1614(3) 0.3310(2) 0.0527(9) Uani 1 1 d . . . . .
C4 C 0.5187(5) 0.2482(2) 0.32738(17) 0.0414(7) Uani 1 1 d . . . . .
C5 C 0.5469(4) 0.3384(2) 0.38096(15) 0.0321(6) Uani 1 1 d . . . . .
C6 C 0.4294(4) 0.4240(2) 0.34983(16) 0.0368(7) Uani 1 1 d . . . . .
C7 C 0.4855(4) 0.5357(2) 0.36708(16) 0.0354(7) Uani 1 1 d . . . . .
C8 C 0.5843(4) 0.5440(2) 0.44028(18) 0.0371(7) Uani 1 1 d . . . . .
C9 C 0.7307(4) 0.4558(2) 0.45429(17) 0.0373(7) Uani 1 1 d . . . . .
C10 C 0.7414(4) 0.3755(2) 0.39092(17) 0.0374(7) Uani 1 1 d . . . . .
C11 C 0.9037(5) 0.5030(3) 0.4829(3) 0.0613(11) Uani 1 1 d . . . . .
C12 C 0.8702(6) 0.5773(3) 0.5468(3) 0.0694(12) Uani 1 1 d . . . . .
C13 C 0.7071(6) 0.6488(3) 0.5343(2) 0.0668(12) Uani 1 1 d . . . . .
C14 C 0.6623(5) 0.6541(3) 0.4531(2) 0.0545(9) Uani 1 1 d . . . . .
C15 C 0.4622(5) 0.5354(3) 0.50565(17) 0.0431(8) Uani 1 1 d . . . . .
C16 C 0.5398(6) 0.6022(3) 0.5643(2) 0.0602(10) Uani 1 1 d . . . . .
C17 C 0.4570(9) 0.6200(5) 0.6270(2) 0.1008(19) Uani 1 1 d . . . . .
C18 C 0.3348(5) 0.1973(3) 0.3375(2) 0.0611(10) Uani 1 1 d . . . . .
C19 C 0.5020(5) 0.3094(3) 0.25723(18) 0.0495(8) Uani 1 1 d . . . . .
C20 C 0.8288(5) 0.4218(3) 0.3219(2) 0.0524(9) Uani 1 1 d . . . . .
H3 H 0.663376 0.126622 0.283979 0.063 Uiso 1 1 calc R U . . .
H5 H 0.499969 0.317523 0.428649 0.039 Uiso 1 1 calc R U . . .
H5A H 0.852105 0.536358 0.590738 0.083 Uiso 1 1 calc R U . . .
H6 H 0.767329 0.665714 0.423659 0.065 Uiso 1 1 calc R U . . .
H7 H 0.576090 0.708646 0.442898 0.065 Uiso 1 1 calc R U . . .
H8 H 0.727567 0.719160 0.554172 0.080 Uiso 1 1 calc R U . . .
H9 H 0.974162 0.620896 0.554102 0.083 Uiso 1 1 calc R U . . .
H10 H 0.980744 0.445854 0.499507 0.074 Uiso 1 1 calc R U . . .
H11 H 0.796315 0.246362 0.455747 0.062 Uiso 1 1 calc R U . . .
H12 H 0.913651 0.135097 0.365330 0.068 Uiso 1 1 calc R U . . .
H14 H 0.244240 0.248492 0.328137 0.092 Uiso 1 1 calc R U . . .
H16 H 0.322155 0.139721 0.304160 0.092 Uiso 1 1 calc R U . . .
H17 H 0.564196 0.560466 0.328185 0.043 Uiso 1 1 calc R U . . .
H17A H 0.346407 0.590269 0.635595 0.121 Uiso 1 1 calc R U . . .
H17B H 0.509614 0.662205 0.662257 0.121 Uiso 1 1 calc R U . . .
H18A H 0.307287 0.413062 0.366314 0.044 Uiso 1 1 calc R U . . .
H18 H 0.323600 0.172052 0.386668 0.092 Uiso 1 1 calc R U . . .
H20 H 0.901358 0.225795 0.307694 0.068 Uiso 1 1 calc R U . . .
H21 H 0.968583 0.296653 0.422828 0.062 Uiso 1 1 calc R U . . .
H22 H 0.955360 0.420081 0.327170 0.079 Uiso 1 1 calc R U . . .
H23 H 0.794863 0.381076 0.280111 0.079 Uiso 1 1 calc R U . . .
H24 H 0.790580 0.493137 0.315459 0.079 Uiso 1 1 calc R U . . .
H25 H 0.684333 0.415208 0.495478 0.045 Uiso 1 1 calc R U . . .
H33 H 0.621109 0.109786 0.366628 0.063 Uiso 1 1 calc R U . . .
O1 O 0.3321(3) 0.6009(2) 0.36854(13) 0.0456(6) Uani 1 1 d . . . . .
H1A H 0.358(2) 0.666(3) 0.345(2) 0.068 Uiso 1 1 calc R U . . .
O2 O 0.9913(5) 0.5581(4) 0.4242(2) 0.1079(13) Uani 1 1 d . . . . .
H2A H 1.119(12) 0.555(5) 0.431(2) 0.162 Uiso 1 1 calc R U . . .
O3 O 0.3277(3) 0.4826(2) 0.50977(13) 0.0564(7) Uani 1 1 d . . . . .
O4 O 0.5312(5) 0.2806(2) 0.19502(13) 0.0695(9) Uani 1 1 d . . . . .
O5 O 0.4395(4) 0.40646(18) 0.27029(12) 0.0506(6) Uani 1 1 d . . . . .

loop_
_atom_site_aniso_label
_atom_site_aniso_U_11
_atom_site_aniso_U_22
_atom_site_aniso_U_33
_atom_site_aniso_U_23
_atom_site_aniso_U_13
_atom_site_aniso_U_12
O2 0.0484(18) 0.142(3) 0.134(3) 0.018(3) -0.005(2) -0.030(2)
C2 0.063(2) 0.044(2) 0.064(2) -0.0019(17) 0.0047(19) 0.0187(18)
C20 0.0402(18) 0.054(2) 0.063(2) 0.0091(18) 0.0140(17) 0.0046(16)
C12 0.069(3) 0.055(2) 0.085(3) -0.010(2) -0.034(2) -0.006(2)
O5 0.0728(17) 0.0442(13) 0.0348(11) -0.0030(10) -0.0133(11) 0.0128(13)
O3 0.0497(14) 0.0709(17) 0.0487(14) 0.0058(12) 0.0079(12) 0.0006(14)
C3 0.070(2) 0.0394(18) 0.049(2) -0.0022(16) 0.0010(18) 0.0093(18)
O4 0.117(2) 0.0552(16) 0.0364(13) -0.0066(12) -0.0008(15) 0.0141(17)
C4 0.0514(19) 0.0347(16) 0.0382(16) -0.0011(13) -0.0008(14) -0.0023(14)
O1 0.0421(12) 0.0442(13) 0.0505(14) 0.0064(11) 0.0011(11) 0.0149(11)
C5 0.0351(15) 0.0316(15) 0.0295(14) 0.0012(12) 0.0011(12) 0.0002(12)
C1 0.047(2) 0.050(2) 0.058(2) 0.0017(17) -0.0050(16) 0.0157(18)
C11 0.0409(19) 0.059(2) 0.083(3) -0.004(2) -0.0199(19) -0.0038(18)
C6 0.0337(15) 0.0433(17) 0.0334(15) 0.0009(13) -0.0018(12) 0.0034(14)
C18 0.062(2) 0.053(2) 0.069(3) -0.0088(19) -0.004(2) -0.0184(19)
C7 0.0337(15) 0.0346(15) 0.0380(16) 0.0050(13) -0.0001(13) 0.0071(13)
C17 0.143(5) 0.109(4) 0.051(2) -0.025(3) -0.007(3) 0.020(4)
C8 0.0353(15) 0.0303(14) 0.0457(17) 0.0038(13) -0.0052(14) -0.0012(12)
C10 0.0316(15) 0.0371(16) 0.0435(17) 0.0014(13) 0.0003(13) 0.0052(13)
C9 0.0330(15) 0.0344(15) 0.0446(18) 0.0003(13) -0.0051(13) 0.0005(13)
C13 0.086(3) 0.0340(19) 0.080(3) -0.0123(18) -0.032(2) 0.000(2)
C16 0.078(3) 0.051(2) 0.052(2) -0.0104(18) -0.013(2) 0.016(2)
C15 0.0477(19) 0.0417(17) 0.0400(17) -0.0031(14) -0.0050(15) 0.0101(16)
C14 0.059(2) 0.0318(17) 0.073(3) -0.0012(16) -0.0169(19) -0.0049(16)
C19 0.065(2) 0.0459(19) 0.0380(18) -0.0026(15) -0.0047(16) 0.0056(18)

loop_
_atom_type_symbol
_atom_type_description
_atom_type_scat_dispersion_real
_atom_type_scat_dispersion_imag
_atom_type_scat_source
C C 0.0033 0.0016 'International Tables Vol C Tables 4.2.6.8 and 6.1.1.4'
H H 0.0000 0.0000 'International Tables Vol C Tables 4.2.6.8 and 6.1.1.4'
O O 0.0106 0.0060 'International Tables Vol C Tables 4.2.6.8 and 6.1.1.4'

loop_
_geom_angle_atom_site_label_1
_geom_angle_atom_site_label_2
_geom_angle_atom_site_label_3
_geom_angle
_geom_angle_site_symmetry_1
_geom_angle_site_symmetry_3
C11 O2 H2A 109.5 . .
C3 C2 C1 112.3(3) . .
C3 C2 H20 109.1 . .
C1 C2 H20 109.1 . .
C3 C2 H12 109.1 . .
C1 C2 H12 109.1 . .
H20 C2 H12 107.9 . .
C10 C20 H23 109.5 . .
C10 C20 H22 109.5 . .
H23 C20 H22 109.5 . .
C10 C20 H24 109.5 . .
H23 C20 H24 109.5 . .
H22 C20 H24 109.5 . .
C11 C12 C13 112.5(3) . .
C11 C12 H9 109.1 . .
C13 C12 H9 109.1 . .
C11 C12 H5A 109.1 . .
C13 C12 H5A 109.1 . .
H9 C12 H5A 107.8 . .
C19 O5 C6 109.5(2) . .
C2 C3 C4 116.2(3) . .
C2 C3 H33 108.2 . .
C4 C3 H33 108.2 . .
C2 C3 H3 108.2 . .
C4 C3 H3 108.2 . .
H33 C3 H3 107.4 . .
C19 C4 C5 99.9(2) . .
C19 C4 C3 117.8(3) . .
C5 C4 C3 114.7(3) . .
C19 C4 C18 104.2(3) . .
C5 C4 C18 111.3(3) . .
C3 C4 C18 108.3(3) . .
C7 O1 H1A 109.5 . .
C6 C5 C4 102.5(2) . .
C6 C5 C10 112.2(2) . .
C4 C5 C10 115.9(2) . .
C6 C5 H5 108.6 . .
C4 C5 H5 108.6 . .
C10 C5 H5 108.6 . .
C2 C1 C10 111.1(3) . .
C2 C1 H21 109.4 . .
C10 C1 H21 109.4 . .
C2 C1 H11 109.4 . .
C10 C1 H11 109.4 . .
H21 C1 H11 108.0 . .
O2 C11 C12 110.2(4) . .
O2 C11 C9 109.0(3) . .
C12 C11 C9 111.4(3) . .
O2 C11 H10 108.7 . .
C12 C11 H10 108.7 . .
C9 C11 H10 108.7 . .
O5 C6 C5 103.5(2) . .
O5 C6 C7 109.5(3) . .
C5 C6 C7 115.6(2) . .
O5 C6 H18A 109.3 . .
C5 C6 H18A 109.3 . .
C7 C6 H18A 109.3 . .
C4 C18 H14 109.5 . .
C4 C18 H18 109.5 . .
H14 C18 H18 109.5 . .
C4 C18 H16 109.5 . .
H14 C18 H16 109.5 . .
H18 C18 H16 109.5 . .
O1 C7 C6 108.9(2) . .
O1 C7 C8 109.7(2) . .
C6 C7 C8 112.4(2) . .
O1 C7 H17 108.6 . .
C6 C7 H17 108.6 . .
C8 C7 H17 108.6 . .
C16 C17 H17A 120.0 . .
C16 C17 H17B 120.0 . .
H17A C17 H17B 120.0 . .
C15 C8 C14 100.3(3) . .
C15 C8 C7 113.0(2) . .
C14 C8 C7 112.4(3) . .
C15 C8 C9 104.0(2) . .
C14 C8 C9 110.6(3) . .
C7 C8 C9 115.3(3) . .
C1 C10 C20 107.3(3) . .
C1 C10 C9 112.1(3) . .
C20 C10 C9 112.6(3) . .
C1 C10 C5 105.8(3) . .
C20 C10 C5 115.1(3) . .
C9 C10 C5 103.9(2) . .
C11 C9 C10 118.2(3) . .
C11 C9 C8 111.7(3) . .
C10 C9 C8 112.3(2) . .
C11 C9 H25 104.4 . .
C10 C9 H25 104.4 . .
C8 C9 H25 104.4 . .
C16 C13 C14 100.9(3) . .
C16 C13 C12 112.5(3) . .
C14 C13 C12 110.3(4) . .
C16 C13 H8 110.9 . .
C14 C13 H8 110.9 . .
C12 C13 H8 110.9 . .
C17 C16 C15 122.5(5) . .
C17 C16 C13 130.3(5) . .
C15 C16 C13 107.0(3) . .
O3 C15 C16 126.6(3) . .
O3 C15 C8 126.5(3) . .
C16 C15 C8 106.9(3) . .
C13 C14 C8 101.1(3) . .
C13 C14 H6 111.5 . .
C8 C14 H6 111.5 . .
C13 C14 H7 111.5 . .
C8 C14 H7 111.5 . .
H6 C14 H7 109.4 . .
O4 C19 O5 120.5(3) . .
O4 C19 C4 128.9(3) . .
O5 C19 C4 110.6(3) . .

loop_
_geom_bond_atom_site_label_1
_geom_bond_atom_site_label_2
_geom_bond_distance
_geom_bond_site_symmetry_2
O2 C11 1.445(6) .
O2 H2A 0.97(9) .
C2 C3 1.513(6) .
C2 C1 1.530(5) .
C2 H20 0.9700 .
C2 H12 0.9700 .
C20 C10 1.544(5) .
C20 H23 0.9600 .
C20 H22 0.9600 .
C20 H24 0.9600 .
C12 C11 1.526(6) .
C12 C13 1.548(6) .
C12 H9 0.9700 .
C12 H5A 0.9700 .
O5 C19 1.344(4) .
O5 C6 1.477(4) .
O3 C15 1.220(4) .
C3 C4 1.533(5) .
C3 H33 0.9700 .
C3 H3 0.9700 .
O4 C19 1.218(4) .
C4 C19 1.509(5) .
C4 C5 1.526(4) .
C4 C18 1.543(5) .
O1 C7 1.424(4) .
O1 H1A 0.95(4) .
C5 C6 1.517(4) .
C5 C10 1.552(4) .
C5 H5 0.9800 .
C1 C10 1.536(4) .
C1 H21 0.9700 .
C1 H11 0.9700 .
C11 C9 1.530(5) .
C11 H10 0.9800 .
C6 C7 1.517(4) .
C6 H18A 0.9800 .
C18 H14 0.9600 .
C18 H18 0.9600 .
C18 H16 0.9600 .
C7 C8 1.539(4) .
C7 H17 0.9800 .
C17 C16 1.327(7) .
C17 H17A 0.9300 .
C17 H17B 0.9300 .
C8 C15 1.515(5) .
C8 C14 1.538(4) .
C8 C9 1.596(4) .
C10 C9 1.550(4) .
C9 H25 0.9800 .
C13 C16 1.499(6) .
C13 C14 1.528(6) .
C13 H8 0.9800 .
C16 C15 1.491(5) .
C14 H6 0.9700 .
C14 H7 0.9700 .

loop_
_geom_torsion_atom_site_label_1
_geom_torsion_atom_site_label_2
_geom_torsion_atom_site_label_3
_geom_torsion_atom_site_label_4
_geom_torsion
_geom_torsion_site_symmetry_1
_geom_torsion_site_symmetry_2
_geom_torsion_site_symmetry_3
_geom_torsion_site_symmetry_4
C1 C2 C3 C4 42.1(4) . . . .
C2 C3 C4 C19 84.3(4) . . . .
C2 C3 C4 C5 -32.8(4) . . . .
C2 C3 C4 C18 -157.8(3) . . . .
C19 C4 C5 C6 36.0(3) . . . .
C3 C4 C5 C6 163.0(3) . . . .
C18 C4 C5 C6 -73.6(3) . . . .
C19 C4 C5 C10 -86.6(3) . . . .
C3 C4 C5 C10 40.5(4) . . . .
C18 C4 C5 C10 163.9(3) . . . .
C3 C2 C1 C10 -59.3(4) . . . .
C13 C12 C11 O2 79.1(4) . . . .
C13 C12 C11 C9 -42.1(5) . . . .
C19 O5 C6 C5 17.1(4) . . . .
C19 O5 C6 C7 140.9(3) . . . .
C4 C5 C6 O5 -33.4(3) . . . .
C10 C5 C6 O5 91.6(3) . . . .
C4 C5 C6 C7 -153.1(3) . . . .
C10 C5 C6 C7 -28.0(4) . . . .
O5 C6 C7 O1 92.6(3) . . . .
C5 C6 C7 O1 -151.1(2) . . . .
O5 C6 C7 C8 -145.6(3) . . . .
C5 C6 C7 C8 -29.3(4) . . . .
O1 C7 C8 C15 46.3(3) . . . .
C6 C7 C8 C15 -74.9(3) . . . .
O1 C7 C8 C14 -66.2(3) . . . .
C6 C7 C8 C14 172.5(3) . . . .
O1 C7 C8 C9 165.8(2) . . . .
C6 C7 C8 C9 44.5(3) . . . .
C2 C1 C10 C20 -59.7(4) . . . .
C2 C1 C10 C9 176.2(3) . . . .
C2 C1 C10 C5 63.6(4) . . . .
C6 C5 C10 C1 -172.2(3) . . . .
C4 C5 C10 C1 -54.9(3) . . . .
C6 C5 C10 C20 -54.0(3) . . . .
C4 C5 C10 C20 63.3(3) . . . .
C6 C5 C10 C9 69.6(3) . . . .
C4 C5 C10 C9 -173.1(2) . . . .
O2 C11 C9 C10 60.1(4) . . . .
C12 C11 C9 C10 -178.0(3) . . . .
O2 C11 C9 C8 -72.4(4) . . . .
C12 C11 C9 C8 49.4(4) . . . .
C1 C10 C9 C11 61.7(4) . . . .
C20 C10 C9 C11 -59.3(4) . . . .
C5 C10 C9 C11 175.5(3) . . . .
C1 C10 C9 C8 -166.0(3) . . . .
C20 C10 C9 C8 72.9(3) . . . .
C5 C10 C9 C8 -52.2(3) . . . .
C15 C8 C9 C11 -101.9(3) . . . .
C14 C8 C9 C11 4.9(4) . . . .
C7 C8 C9 C11 133.8(3) . . . .
C15 C8 C9 C10 122.7(3) . . . .
C14 C8 C9 C10 -130.5(3) . . . .
C7 C8 C9 C10 -1.6(4) . . . .
C11 C12 C13 C16 92.0(5) . . . .
C11 C12 C13 C14 -19.8(5) . . . .
C14 C13 C16 C17 -144.5(5) . . . .
C12 C13 C16 C17 98.0(6) . . . .
C14 C13 C16 C15 29.3(4) . . . .
C12 C13 C16 C15 -88.1(4) . . . .
C17 C16 C15 O3 -7.3(6) . . . .
C13 C16 C15 O3 178.3(3) . . . .
C17 C16 C15 C8 173.7(4) . . . .
C13 C16 C15 C8 -0.7(4) . . . .
C14 C8 C15 O3 153.1(3) . . . .
C7 C8 C15 O3 33.3(4) . . . .
C9 C8 C15 O3 -92.5(4) . . . .
C14 C8 C15 C16 -27.9(3) . . . .
C7 C8 C15 C16 -147.7(3) . . . .
C9 C8 C15 C16 86.5(3) . . . .
C16 C13 C14 C8 -46.5(3) . . . .
C12 C13 C14 C8 72.6(4) . . . .
C15 C8 C14 C13 45.8(3) . . . .
C7 C8 C14 C13 166.0(3) . . . .
C9 C8 C14 C13 -63.6(4) . . . .
C6 O5 C19 O4 -175.5(3) . . . .
C6 O5 C19 C4 6.9(4) . . . .
C5 C4 C19 O4 155.2(4) . . . .
C3 C4 C19 O4 30.3(6) . . . .
C18 C4 C19 O4 -89.7(5) . . . .
C5 C4 C19 O5 -27.5(4) . . . .
C3 C4 C19 O5 -152.4(3) . . . .
C18 C4 C19 O5 87.6(4) . . . .
